data_2225451
loop_
_publ_author_name
'Fun, Hoong-Kun'
'Goh, Jia Hao'
'Yu, Haitao'
'Zhang, Yan'

_publ_section_title
;
 2'-Methyl-3,5-diphenylspiro[4,6-dioxa-2-azabicyclo[3.2.0]hept-2-ene-7,4'-isoquinoline]-1',3'(2'<i>H</i>,4'<i>H</i>)-dione
;
_journal_coeditor_code CI5051
_journal_issue 4
_journal_name_full 'Acta Crystallographica Section E'
_journal_page_first o803
_journal_page_last o804
_journal_paper_doi 10.1107/S1600536810008718
_journal_volume 66
_journal_year 2010
_chemical_formula_iupac 'C25 H18 N2 O4'
_chemical_formula_moiety 'C25 H18 N2 O4'
_chemical_formula_sum 'C25 H18 N2 O4'
_chemical_formula_weight 410.41
_chemical_name_systematic
;
2'-Methyl-3,5-diphenylspiro[4,6-dioxa-2-azabicyclo[3.2.0]hept-
2-ene-7,4'-isoquinoline]-1',3'(2'<i>H</i>,4'<i>H</i>)-dione
;
_space_group_IT_number 14
_symmetry_cell_setting monoclinic
_symmetry_space_group_name_Hall '-P 2ybc'
_symmetry_space_group_name_H-M 'P 1 21/c 1'
_atom_sites_solution_hydrogens geom
_atom_sites_solution_primary direct
_atom_sites_solution_secondary difmap
_audit_creation_method SHELXL-97
_cell_angle_alpha 90.00
_cell_angle_beta 109.8820(10)
_cell_angle_gamma 90.00
_cell_formula_units_Z 4
_cell_length_a 13.3142(3)
_cell_length_b 8.0366(2)
_cell_length_c 19.1913(5)
_cell_measurement_reflns_used 9894
_cell_measurement_temperature 100.00(10)
_cell_measurement_theta_max 64.60
_cell_measurement_theta_min 3.53
_cell_volume 1931.09(8)
_computing_cell_refinement 'SAINT (Bruker, 2009)'
_computing_data_collection 'APEX2 (Bruker, 2009)'
_computing_data_reduction 'SAINT (Bruker, 2009)'
_computing_molecular_graphics 'SHELXTL (Sheldrick, 2008)'
_computing_publication_material
;
SHELXTL (Sheldrick, 2008) and PLATON (Spek, 2009)
;
_computing_structure_refinement 'SHELXTL (Sheldrick, 2008)'
_computing_structure_solution 'SHELXTL (Sheldrick, 2008)'
_diffrn_ambient_temperature 100.00(10)
_diffrn_measured_fraction_theta_full 0.985
_diffrn_measured_fraction_theta_max 0.985
_diffrn_measurement_device_type
;
Bruker SMART APEX DUO CCD area-detector diffractometer
;
_diffrn_measurement_method '\f and \w scans'
_diffrn_radiation_monochromator none
_diffrn_radiation_source 'fine-focus sealed tube'
_diffrn_radiation_type CuK\a
_diffrn_radiation_wavelength 1.54178
_diffrn_reflns_av_R_equivalents 0.0179
_diffrn_reflns_av_sigmaI/netI 0.0085
_diffrn_reflns_limit_h_max 15
_diffrn_reflns_limit_h_min -15
_diffrn_reflns_limit_k_max 8
_diffrn_reflns_limit_k_min -9
_diffrn_reflns_limit_l_max 22
_diffrn_reflns_limit_l_min -22
_diffrn_reflns_number 32042
_diffrn_reflns_theta_full 65.02
_diffrn_reflns_theta_max 65.02
_diffrn_reflns_theta_min 3.53
_diffrn_standards_number 0
_exptl_absorpt_coefficient_mu 0.792
_exptl_absorpt_correction_T_max 0.8297
_exptl_absorpt_correction_T_min 0.8153
_exptl_absorpt_correction_type multi-scan
_exptl_absorpt_process_details '(<i>SADABS</i>; Bruker, 2009)'
_exptl_crystal_colour colourless
_exptl_crystal_density_diffrn 1.412
_exptl_crystal_density_method 'not measured'
_exptl_crystal_description Block
_exptl_crystal_F_000 856
_exptl_crystal_size_max 0.269
_exptl_crystal_size_mid 0.258
_exptl_crystal_size_min 0.245
_refine_diff_density_max 0.796
_refine_diff_density_min -0.878
_refine_ls_extinction_coef 0.052(3)
_refine_ls_extinction_expression Fc^*^=kFc[1+0.001xFc^2^\l^3^/sin(2\q)]^-1/4^
_refine_ls_extinction_method 'SHELXTL (Sheldrick, 2008)'
_refine_ls_goodness_of_fit_ref 1.349
_refine_ls_hydrogen_treatment refall
_refine_ls_matrix_type full
_refine_ls_number_parameters 353
_refine_ls_number_reflns 3254
_refine_ls_number_restraints 0
_refine_ls_restrained_S_all 1.349
_refine_ls_R_factor_all 0.0620
_refine_ls_R_factor_gt 0.0470
_refine_ls_shift/su_max 0.001
_refine_ls_shift/su_max_lt 0.001
_refine_ls_shift/su_mean 0.000
_refine_ls_structure_factor_coef Fsqd
_refine_ls_weighting_details 'calc w=1/[\s^2^(Fo^2^)+(0.0926P)^2^+0.3391P] where P=(Fo^2^+2Fc^2^)/3'
_refine_ls_weighting_scheme calc
_refine_ls_wR_factor_gt 0.1206
_refine_ls_wR_factor_ref 0.1496
_reflns_number_gt 3227
_reflns_number_total 3254
_reflns_threshold_expression I>2\s(I)
_cod_data_source_file ci5051.cif
_cod_data_source_block I
_cod_depositor_comments
;
The following automatic conversions were performed:
'_symmetry_cell_setting' value 'Monoclinic' changed to 'monoclinic'
according to '/home/saulius/struct/CIF-dictionaries/cif_core.dic'
dictionary named 'cif_core.dic' version 2.4.1 from 2010-06-29.

Automatic conversion script
Id: cif_fix_enum 1527 2010-12-29 10:47:43Z saulius 
;
_cod_original_sg_symbol_H-M 'P 21/c'
_cod_database_code 2225451
_cod_database_fobs_code 2225451

loop_
_symmetry_equiv_pos_as_xyz
'x, y, z'
'-x, y+1/2, -z+1/2'
'-x, -y, -z'
'x, -y-1/2, z-1/2'

loop_
_atom_site_type_symbol
_atom_site_label
_atom_site_fract_x
_atom_site_fract_y
_atom_site_fract_z
_atom_site_U_iso_or_equiv
_atom_site_adp_type
_atom_site_calc_flag
_atom_site_refinement_flags
_atom_site_occupancy
_atom_site_disorder_assembly
_atom_site_disorder_group
O O1 0.67405(9) 0.09357(15) 0.23596(6) 0.0292(3) Uani d . 1 . .
O O2 0.98657(9) 0.36419(16) 0.27093(6) 0.0317(3) Uani d . 1 . .
O O3 0.62301(8) 0.07638(12) 0.08429(5) 0.0200(3) Uani d . 1 . .
O O4 0.65067(8) -0.12787(13) 0.00309(5) 0.0197(3) Uani d . 1 . .
N N1 0.83241(10) 0.22292(16) 0.25592(7) 0.0219(3) Uani d . 1 . .
N N2 0.82562(9) -0.07527(14) 0.06914(6) 0.0185(3) Uani d . 1 . .
C C1 0.73931(12) 0.14769(18) 0.21089(8) 0.0210(4) Uani d . 1 . .
C C2 0.90196(12) 0.31220(19) 0.22920(8) 0.0225(4) Uani d . 1 . .
C C3 0.86313(11) 0.34634(18) 0.14836(8) 0.0206(4) Uani d . 1 . .
C C4 0.91327(12) 0.4707(2) 0.12193(9) 0.0253(4) Uani d . 1 . .
C C5 0.87765(13) 0.5082(2) 0.04699(9) 0.0265(4) Uani d . 1 . .
C C6 0.79084(13) 0.42300(19) -0.00134(9) 0.0244(4) Uani d . 1 . .
C C7 0.74074(12) 0.29813(19) 0.02473(8) 0.0216(4) Uani d . 1 . .
C C8 0.77731(11) 0.25907(18) 0.09976(8) 0.0187(4) Uani d . 1 . .
C C9 0.73081(11) 0.11985(18) 0.13037(8) 0.0190(4) Uani d . 1 . .
C C10 0.76955(11) -0.06240(18) 0.12152(8) 0.0182(4) Uani d . 1 . .
C C11 0.65008(12) -0.09381(18) 0.07673(8) 0.0193(4) Uani d . 1 . .
C C12 0.75508(11) -0.10798(17) 0.00665(8) 0.0182(4) Uani d . 1 . .
C C13 0.58169(11) -0.21713(18) 0.09854(8) 0.0194(4) Uani d . 1 . .
C C14 0.59034(13) -0.3863(2) 0.08529(9) 0.0247(4) Uani d . 1 . .
C C15 0.53327(13) -0.5023(2) 0.11064(9) 0.0278(4) Uani d . 1 . .
C C16 0.46778(12) -0.4499(2) 0.14951(9) 0.0263(4) Uani d . 1 . .
C C17 0.45793(12) -0.2815(2) 0.16149(8) 0.0246(4) Uani d . 1 . .
C C18 0.51465(11) -0.1653(2) 0.13609(8) 0.0219(4) Uani d . 1 . .
C C19 0.77737(12) -0.12908(17) -0.06280(8) 0.0192(4) Uani d . 1 . .
C C20 0.88379(12) -0.12115(18) -0.05944(9) 0.0215(4) Uani d . 1 . .
C C21 0.90942(13) -0.13662(19) -0.12331(9) 0.0259(4) Uani d . 1 . .
C C22 0.82889(14) -0.1618(2) -0.19087(9) 0.0286(4) Uani d . 1 . .
C C23 0.72301(13) -0.1716(2) -0.19467(9) 0.0284(4) Uani d . 1 . .
C C24 0.69684(12) -0.15463(18) -0.13063(8) 0.0229(4) Uani d . 1 . .
C C25 0.85260(14) 0.2178(2) 0.33612(8) 0.0267(4) Uani d . 1 . .
H H4A 0.9730(17) 0.530(3) 0.1601(11) 0.038(5) Uiso d . 1 . .
H H5A 0.9128(16) 0.594(3) 0.0298(11) 0.030(5) Uiso d . 1 . .
H H6A 0.7619(14) 0.453(2) -0.0564(10) 0.023(4) Uiso d . 1 . .
H H7A 0.6790(15) 0.241(2) -0.0100(10) 0.027(4) Uiso d . 1 . .
H H10A 0.8042(13) -0.122(2) 0.1680(10) 0.017(4) Uiso d . 1 . .
H H14A 0.6366(16) -0.421(3) 0.0580(11) 0.036(5) Uiso d . 1 . .
H H15A 0.5374(16) -0.622(3) 0.0998(11) 0.036(5) Uiso d . 1 . .
H H16A 0.4261(15) -0.531(3) 0.1681(10) 0.030(5) Uiso d . 1 . .
H H17A 0.4124(15) -0.243(2) 0.1881(10) 0.025(4) Uiso d . 1 . .
H H18A 0.5091(14) -0.049(3) 0.1448(10) 0.025(4) Uiso d . 1 . .
H H20A 0.9383(15) -0.105(2) -0.0121(10) 0.022(4) Uiso d . 1 . .
H H21A 0.9834(15) -0.124(2) -0.1203(9) 0.023(4) Uiso d . 1 . .
H H22A 0.8479(17) -0.174(3) -0.2372(12) 0.042(6) Uiso d . 1 . .
H H23A 0.6682(16) -0.191(3) -0.2414(11) 0.031(5) Uiso d . 1 . .
H H24A 0.6219(16) -0.159(2) -0.1330(10) 0.029(5) Uiso d . 1 . .
H H25A 0.7977(15) 0.286(2) 0.3470(10) 0.027(4) Uiso d . 1 . .
H H25B 0.8482(14) 0.103(3) 0.3493(10) 0.028(5) Uiso d . 1 . .
H H25C 0.9243(16) 0.267(2) 0.3603(11) 0.030(5) Uiso d . 1 . .

loop_
_atom_site_aniso_label
_atom_site_aniso_U_11
_atom_site_aniso_U_22
_atom_site_aniso_U_33
_atom_site_aniso_U_12
_atom_site_aniso_U_13
_atom_site_aniso_U_23
O1 0.0334(7) 0.0323(7) 0.0290(6) -0.0065(5) 0.0198(5) -0.0034(5)
O2 0.0214(6) 0.0460(8) 0.0256(6) -0.0050(5) 0.0051(5) -0.0069(5)
O3 0.0174(6) 0.0182(6) 0.0238(6) -0.0004(4) 0.0060(4) -0.0003(4)
O4 0.0182(6) 0.0235(6) 0.0182(5) -0.0023(4) 0.0074(4) -0.0009(4)
N1 0.0231(7) 0.0252(7) 0.0186(6) 0.0023(5) 0.0085(5) -0.0009(5)
N2 0.0191(6) 0.0170(6) 0.0201(6) 0.0012(4) 0.0076(5) 0.0001(5)
C1 0.0239(8) 0.0185(8) 0.0226(8) 0.0023(6) 0.0107(6) 0.0005(6)
C2 0.0205(8) 0.0240(8) 0.0237(8) 0.0023(6) 0.0085(6) -0.0035(6)
C3 0.0201(7) 0.0204(8) 0.0232(8) 0.0018(6) 0.0099(6) -0.0028(6)
C4 0.0229(8) 0.0223(8) 0.0323(9) -0.0032(6) 0.0117(7) -0.0030(6)
C5 0.0290(8) 0.0207(8) 0.0346(9) 0.0006(6) 0.0172(7) 0.0047(6)
C6 0.0285(8) 0.0227(8) 0.0255(8) 0.0051(6) 0.0138(7) 0.0038(6)
C7 0.0225(8) 0.0209(8) 0.0226(8) 0.0016(6) 0.0092(6) -0.0012(6)
C8 0.0185(7) 0.0172(7) 0.0219(7) 0.0021(5) 0.0090(6) -0.0008(5)
C9 0.0178(7) 0.0192(7) 0.0209(7) 0.0002(5) 0.0077(6) -0.0009(5)
C10 0.0191(7) 0.0181(7) 0.0182(7) -0.0002(5) 0.0073(6) 0.0006(5)
C11 0.0207(8) 0.0192(7) 0.0184(7) 0.0012(6) 0.0074(6) 0.0003(5)
C12 0.0179(7) 0.0145(7) 0.0228(8) 0.0002(5) 0.0076(6) 0.0011(5)
C13 0.0165(7) 0.0216(8) 0.0188(7) -0.0017(6) 0.0045(6) 0.0008(6)
C14 0.0260(8) 0.0246(8) 0.0265(8) -0.0016(6) 0.0130(7) -0.0026(6)
C15 0.0311(9) 0.0211(8) 0.0321(9) -0.0044(6) 0.0116(7) -0.0007(6)
C16 0.0237(8) 0.0283(9) 0.0270(8) -0.0067(6) 0.0085(6) 0.0033(6)
C17 0.0187(7) 0.0312(9) 0.0253(8) -0.0020(6) 0.0095(6) 0.0011(6)
C18 0.0188(7) 0.0226(8) 0.0242(8) 0.0005(6) 0.0071(6) 0.0006(6)
C19 0.0231(8) 0.0137(7) 0.0217(8) -0.0001(5) 0.0089(6) 0.0002(5)
C20 0.0222(8) 0.0196(8) 0.0229(8) -0.0010(6) 0.0078(6) 0.0002(6)
C21 0.0269(9) 0.0239(8) 0.0316(9) -0.0013(6) 0.0158(7) -0.0024(6)
C22 0.0371(9) 0.0284(9) 0.0253(8) -0.0032(7) 0.0172(7) -0.0053(6)
C23 0.0310(9) 0.0319(9) 0.0213(8) -0.0032(7) 0.0074(7) -0.0059(6)
C24 0.0226(8) 0.0216(8) 0.0246(8) -0.0006(6) 0.0081(6) -0.0018(6)
C25 0.0304(9) 0.0319(10) 0.0190(8) 0.0065(7) 0.0100(7) -0.0008(6)

loop_
_atom_type_symbol
_atom_type_description
_atom_type_scat_dispersion_real
_atom_type_scat_dispersion_imag
_atom_type_scat_source
C C 0.0181 0.0091 'International Tables Vol C Tables 4.2.6.8 and 6.1.1.4'
H H 0.0000 0.0000 'International Tables Vol C Tables 4.2.6.8 and 6.1.1.4'
N N 0.0311 0.0180 'International Tables Vol C Tables 4.2.6.8 and 6.1.1.4'
O O 0.0492 0.0322 'International Tables Vol C Tables 4.2.6.8 and 6.1.1.4'

loop_
_geom_angle_atom_site_label_1
_geom_angle_atom_site_label_2
_geom_angle_atom_site_label_3
_geom_angle_site_symmetry_1
_geom_angle_site_symmetry_3
_geom_angle
_geom_angle_publ_flag
C11 O3 C9 . . 93.49(10) ?
C12 O4 C11 . . 105.73(10) ?
C1 N1 C2 . . 123.94(12) ?
C1 N1 C25 . . 116.55(12) ?
C2 N1 C25 . . 119.32(12) ?
C12 N2 C10 . . 106.25(12) ?
O1 C1 N1 . . 121.37(14) ?
O1 C1 C9 . . 122.31(14) ?
N1 C1 C9 . . 115.96(12) ?
O2 C2 N1 . . 121.09(14) ?
O2 C2 C3 . . 122.78(14) ?
N1 C2 C3 . . 116.04(13) ?
C4 C3 C8 . . 120.25(14) ?
C4 C3 C2 . . 118.33(14) ?
C8 C3 C2 . . 121.42(13) ?
C5 C4 C3 . . 119.85(14) ?
C5 C4 H4A . . 124.3(12) ?
C3 C4 H4A . . 115.8(12) ?
C4 C5 C6 . . 119.90(14) ?
C4 C5 H5A . . 118.7(12) ?
C6 C5 H5A . . 121.4(12) ?
C7 C6 C5 . . 120.48(14) ?
C7 C6 H6A . . 118.8(10) ?
C5 C6 H6A . . 120.7(10) ?
C6 C7 C8 . . 119.63(14) ?
C6 C7 H7A . . 119.3(11) ?
C8 C7 H7A . . 121.1(11) ?
C7 C8 C3 . . 119.88(13) ?
C7 C8 C9 . . 122.08(13) ?
C3 C8 C9 . . 117.98(13) ?
O3 C9 C8 . . 113.43(11) ?
O3 C9 C1 . . 111.72(11) ?
C8 C9 C1 . . 112.99(12) ?
O3 C9 C10 . . 90.15(10) ?
C8 C9 C10 . . 117.26(11) ?
C1 C9 C10 . . 109.26(11) ?
N2 C10 C11 . . 106.14(11) ?
N2 C10 C9 . . 113.93(11) ?
C11 C10 C9 . . 84.25(10) ?
N2 C10 H10A . . 113.8(10) ?
C11 C10 H10A . . 120.1(10) ?
C9 C10 H10A . . 115.3(10) ?
O3 C11 O4 . . 111.43(11) ?
O3 C11 C13 . . 113.89(12) ?
O4 C11 C13 . . 110.76(11) ?
O3 C11 C10 . . 91.97(10) ?
O4 C11 C10 . . 103.17(11) ?
C13 C11 C10 . . 124.00(12) ?
N2 C12 O4 . . 118.61(12) ?
N2 C12 C19 . . 124.45(13) ?
O4 C12 C19 . . 116.93(12) ?
C18 C13 C14 . . 119.65(14) ?
C18 C13 C11 . . 120.36(13) ?
C14 C13 C11 . . 119.86(13) ?
C15 C14 C13 . . 120.04(14) ?
C15 C14 H14A . . 120.9(12) ?
C13 C14 H14A . . 119.0(12) ?
C14 C15 C16 . . 120.06(15) ?
C14 C15 H15A . . 120.1(12) ?
C16 C15 H15A . . 119.8(12) ?
C17 C16 C15 . . 119.76(14) ?
C17 C16 H16A . . 119.0(11) ?
C15 C16 H16A . . 121.2(11) ?
C16 C17 C18 . . 120.30(14) ?
C16 C17 H17A . . 120.8(11) ?
C18 C17 H17A . . 118.9(11) ?
C13 C18 C17 . . 120.17(14) ?
C13 C18 H18A . . 119.1(11) ?
C17 C18 H18A . . 120.8(11) ?
C24 C19 C20 . . 119.76(14) ?
C24 C19 C12 . . 122.41(13) ?
C20 C19 C12 . . 117.82(13) ?
C21 C20 C19 . . 120.39(15) ?
C21 C20 H20A . . 121.0(11) ?
C19 C20 H20A . . 118.6(11) ?
C20 C21 C22 . . 119.69(15) ?
C20 C21 H21A . . 119.2(10) ?
C22 C21 H21A . . 121.0(10) ?
C21 C22 C23 . . 120.34(15) ?
C21 C22 H22A . . 119.5(12) ?
C23 C22 H22A . . 120.2(12) ?
C22 C23 C24 . . 120.14(15) ?
C22 C23 H23A . . 119.7(11) ?
C24 C23 H23A . . 120.2(11) ?
C19 C24 C23 . . 119.68(14) ?
C19 C24 H24A . . 119.7(11) ?
C23 C24 H24A . . 120.6(11) ?
N1 C25 H25A . . 108.7(11) ?
N1 C25 H25B . . 107.2(11) ?
H25A C25 H25B . . 110.9(15) ?
N1 C25 H25C . . 106.5(11) ?
H25A C25 H25C . . 110.3(15) ?
H25B C25 H25C . . 113.0(16) ?

loop_
_geom_bond_atom_site_label_1
_geom_bond_atom_site_label_2
_geom_bond_site_symmetry_2
_geom_bond_distance
_geom_bond_publ_flag
O1 C1 . 1.2083(18) ?
O2 C2 . 1.2130(19) ?
O3 C11 . 1.4343(17) ?
O3 C9 . 1.4495(17) ?
O4 C12 . 1.3777(17) ?
O4 C11 . 1.4421(16) ?
N1 C1 . 1.386(2) ?
N1 C2 . 1.399(2) ?
N1 C25 . 1.4702(18) ?
N2 C12 . 1.2741(19) ?
N2 C10 . 1.4453(18) ?
C1 C9 . 1.5269(19) ?
C2 C3 . 1.485(2) ?
C3 C4 . 1.390(2) ?
C3 C8 . 1.394(2) ?
C4 C5 . 1.386(2) ?
C4 H4A . 1.00(2) ?
C5 C6 . 1.391(2) ?
C5 H5A . 0.95(2) ?
C6 C7 . 1.389(2) ?
C6 H6A . 1.021(18) ?
C7 C8 . 1.390(2) ?
C7 H7A . 0.979(19) ?
C8 C9 . 1.4925(19) ?
C9 C10 . 1.5810(19) ?
C10 C11 . 1.550(2) ?
C10 H10A . 0.979(17) ?
C11 C13 . 1.499(2) ?
C12 C19 . 1.470(2) ?
C13 C18 . 1.388(2) ?
C13 C14 . 1.395(2) ?
C14 C15 . 1.391(2) ?
C14 H14A . 0.98(2) ?
C15 C16 . 1.392(2) ?
C15 H15A . 0.99(2) ?
C16 C17 . 1.386(2) ?
C16 H16A . 1.00(2) ?
C17 C18 . 1.389(2) ?
C17 H17A . 0.966(18) ?
C18 H18A . 0.96(2) ?
C19 C24 . 1.392(2) ?
C19 C20 . 1.398(2) ?
C20 C21 . 1.385(2) ?
C20 H20A . 0.960(19) ?
C21 C22 . 1.388(2) ?
C21 H21A . 0.972(19) ?
C22 C23 . 1.389(2) ?
C22 H22A . 1.01(2) ?
C23 C24 . 1.393(2) ?
C23 H23A . 0.96(2) ?
C24 H24A . 0.98(2) ?
C25 H25A . 0.99(2) ?
C25 H25B . 0.97(2) ?
C25 H25C . 0.99(2) ?

loop_
_geom_hbond_atom_site_label_D
_geom_hbond_atom_site_label_H
_geom_hbond_atom_site_label_A
_geom_hbond_site_symmetry_A
_geom_hbond_distance_DH
_geom_hbond_distance_HA
_geom_hbond_distance_DA
_geom_hbond_angle_DHA
_geom_hbond_publ_flag
C17 H17A O1 2_645 0.97(2) 2.51(2) 3.213(2) 129.0(10) yes
C23 H23A Cg1 4_544 0.96(2) 2.66(2) 3.5904(18) 166(2) yes

loop_
_geom_torsion_atom_site_label_1
_geom_torsion_atom_site_label_2
_geom_torsion_atom_site_label_3
_geom_torsion_atom_site_label_4
_geom_torsion_site_symmetry_1
_geom_torsion_site_symmetry_2
_geom_torsion_site_symmetry_3
_geom_torsion_site_symmetry_4
_geom_torsion
_geom_torsion_publ_flag
C2 N1 C1 O1 . . . . -168.82(14) ?
C25 N1 C1 O1 . . . . 6.1(2) ?
C2 N1 C1 C9 . . . . 18.0(2) ?
C25 N1 C1 C9 . . . . -167.07(13) ?
C1 N1 C2 O2 . . . . -174.06(14) ?
C25 N1 C2 O2 . . . . 11.1(2) ?
C1 N1 C2 C3 . . . . 9.2(2) ?
C25 N1 C2 C3 . . . . -165.64(13) ?
O2 C2 C3 C4 . . . . -14.3(2) ?
N1 C2 C3 C4 . . . . 162.41(13) ?
O2 C2 C3 C8 . . . . 166.92(14) ?
N1 C2 C3 C8 . . . . -16.4(2) ?
C8 C3 C4 C5 . . . . 0.1(2) ?
C2 C3 C4 C5 . . . . -178.67(13) ?
C3 C4 C5 C6 . . . . 1.0(2) ?
C4 C5 C6 C7 . . . . -1.3(2) ?
C5 C6 C7 C8 . . . . 0.5(2) ?
C6 C7 C8 C3 . . . . 0.6(2) ?
C6 C7 C8 C9 . . . . -176.45(13) ?
C4 C3 C8 C7 . . . . -0.9(2) ?
C2 C3 C8 C7 . . . . 177.82(13) ?
C4 C3 C8 C9 . . . . 176.28(13) ?
C2 C3 C8 C9 . . . . -5.0(2) ?
C11 O3 C9 C8 . . . . 122.99(12) ?
C11 O3 C9 C1 . . . . -107.89(12) ?
C11 O3 C9 C10 . . . . 2.97(10) ?
C7 C8 C9 O3 . . . . -23.27(19) ?
C3 C8 C9 O3 . . . . 159.58(12) ?
C7 C8 C9 C1 . . . . -151.74(13) ?
C3 C8 C9 C1 . . . . 31.12(17) ?
C7 C8 C9 C10 . . . . 79.82(17) ?
C3 C8 C9 C10 . . . . -97.33(15) ?
O1 C1 C9 O3 . . . . 19.88(19) ?
N1 C1 C9 O3 . . . . -166.99(12) ?
O1 C1 C9 C8 . . . . 149.23(14) ?
N1 C1 C9 C8 . . . . -37.65(17) ?
O1 C1 C9 C10 . . . . -78.29(17) ?
N1 C1 C9 C10 . . . . 94.83(14) ?
C12 N2 C10 C11 . . . . -0.22(14) ?
C12 N2 C10 C9 . . . . -91.04(14) ?
O3 C9 C10 N2 . . . . 102.37(12) ?
C8 C9 C10 N2 . . . . -14.29(18) ?
C1 C9 C10 N2 . . . . -144.50(12) ?
O3 C9 C10 C11 . . . . -2.76(9) ?
C8 C9 C10 C11 . . . . -119.42(13) ?
C1 C9 C10 C11 . . . . 110.37(12) ?
C9 O3 C11 O4 . . . . -108.01(12) ?
C9 O3 C11 C13 . . . . 125.81(12) ?
C9 O3 C11 C10 . . . . -3.03(10) ?
C12 O4 C11 O3 . . . . 94.44(12) ?
C12 O4 C11 C13 . . . . -137.68(12) ?
C12 O4 C11 C10 . . . . -3.02(14) ?
N2 C10 C11 O3 . . . . -110.49(11) ?
C9 C10 C11 O3 . . . . 2.79(9) ?
N2 C10 C11 O4 . . . . 2.06(14) ?
C9 C10 C11 O4 . . . . 115.34(11) ?
N2 C10 C11 C13 . . . . 128.72(14) ?
C9 C10 C11 C13 . . . . -118.01(14) ?
C10 N2 C12 O4 . . . . -2.00(16) ?
C10 N2 C12 C19 . . . . 179.06(13) ?
C11 O4 C12 N2 . . . . 3.43(17) ?
C11 O4 C12 C19 . . . . -177.55(11) ?
O3 C11 C13 C18 . . . . -12.07(19) ?
O4 C11 C13 C18 . . . . -138.61(13) ?
C10 C11 C13 C18 . . . . 98.05(17) ?
O3 C11 C13 C14 . . . . 172.03(13) ?
O4 C11 C13 C14 . . . . 45.49(17) ?
C10 C11 C13 C14 . . . . -77.85(19) ?
C18 C13 C14 C15 . . . . -1.0(2) ?
C11 C13 C14 C15 . . . . 174.94(13) ?
C13 C14 C15 C16 . . . . -0.3(2) ?
C14 C15 C16 C17 . . . . 1.4(2) ?
C15 C16 C17 C18 . . . . -1.2(2) ?
C14 C13 C18 C17 . . . . 1.1(2) ?
C11 C13 C18 C17 . . . . -174.77(12) ?
C16 C17 C18 C13 . . . . 0.0(2) ?
N2 C12 C19 C24 . . . . -175.95(14) ?
O4 C12 C19 C24 . . . . 5.1(2) ?
N2 C12 C19 C20 . . . . 3.4(2) ?
O4 C12 C19 C20 . . . . -175.55(12) ?
C24 C19 C20 C21 . . . . 0.8(2) ?
C12 C19 C20 C21 . . . . -178.63(13) ?
C19 C20 C21 C22 . . . . -0.7(2) ?
C20 C21 C22 C23 . . . . 0.0(2) ?
C21 C22 C23 C24 . . . . 0.6(2) ?
C20 C19 C24 C23 . . . . -0.2(2) ?
C12 C19 C24 C23 . . . . 179.18(14) ?
C22 C23 C24 C19 . . . . -0.5(2) ?
